data_4117151
loop_
_publ_author_name
'Piotr J. Chmielewski'
'Lechos\/law Latos-Gra\.zy\'nski'
'Tadeusz G\/lowiak'

_publ_section_title
;
 Reactions of Nickel(II) 2-Aza-5,10,15,20-tetraphenyl-21- carbaporphyrin
 with Methyl Iodide. The First Structural Characterization of a
 Paramagnetic Organometallic Nickel(II) Complex
;
_journal_name_full 'Journal of the American Chemical Society'
_journal_page_first 5690
_journal_page_last 5701
_journal_paper_doi 10.1021/ja9527028
_journal_volume 118
_journal_year 1996
_chemical_formula_sum 'C46 H32 Cl2 N4 Ni'
_chemical_formula_weight 770.37
_chemical_name_systematic
; 
 ? 
;
_space_group_IT_number 14
_symmetry_cell_setting monoclinic
_symmetry_space_group_name_Hall '-P 2ybc'
_symmetry_space_group_name_H-M 'P 1 21/c 1'
_atom_sites_solution_hydrogens geom
_atom_sites_solution_primary direct
_atom_sites_solution_secondary difmap
_audit_creation_method SHELXL
_cell_angle_alpha 90.00
_cell_angle_beta 115.00(3)
_cell_angle_gamma 90.00
_cell_formula_units_Z 4
_cell_length_a 15.055(3)
_cell_length_b 15.795(3)
_cell_length_c 17.069(3)
_cell_measurement_temperature 293(2)
_cell_volume 3678.6(15)
_computing_structure_refinement 'SHELXL-93 (Sheldrick, 1993)'
_computing_structure_solution 'SHELXS-86 (Sheldrick, 1990)'
_diffrn_ambient_temperature 293(2)
_diffrn_radiation_monochromator graphite
_diffrn_radiation_source 'fine-focus sealed tube'
_diffrn_radiation_type CuK\a
_diffrn_radiation_wavelength 1.54180
_diffrn_reflns_av_R_equivalents 0.0399
_diffrn_reflns_av_sigmaI/netI 0.0429
_diffrn_reflns_limit_h_max 16
_diffrn_reflns_limit_h_min 0
_diffrn_reflns_limit_k_max 19
_diffrn_reflns_limit_k_min 0
_diffrn_reflns_limit_l_max 18
_diffrn_reflns_limit_l_min -21
_diffrn_reflns_number 3762
_diffrn_reflns_theta_max 74.98
_diffrn_reflns_theta_min 3.24
_exptl_absorpt_coefficient_mu 2.402
_exptl_crystal_density_diffrn 1.391
_exptl_crystal_F_000 1592
_refine_diff_density_max 0.656
_refine_diff_density_min -1.046
_refine_diff_density_rms 0.086
_refine_ls_extinction_coef 0.0008(2)
_refine_ls_extinction_expression Fc^*^=kFc[1+0.001xFc^2^\l^3^/sin(2\q)]^-1/4^
_refine_ls_extinction_method SHELXL
_refine_ls_goodness_of_fit_all 1.047
_refine_ls_goodness_of_fit_obs 1.048
_refine_ls_matrix_type full
_refine_ls_number_parameters 476
_refine_ls_number_reflns 3622
_refine_ls_number_restraints 0
_refine_ls_restrained_S_all 1.047
_refine_ls_restrained_S_obs 1.048
_refine_ls_R_factor_all 0.0692
_refine_ls_R_factor_obs 0.0691
_refine_ls_shift/esd_max -0.051
_refine_ls_shift/esd_mean 0.003
_refine_ls_structure_factor_coef Fsqd
_refine_ls_weighting_details 'w=1/[\s^2^(Fo^2^)+(0.1101P)^2^+12.4798P] where P=(Fo^2^+2Fc^2^)/3'
_refine_ls_weighting_scheme calc
_refine_ls_wR_factor_all 0.1850
_refine_ls_wR_factor_obs 0.1849
_reflns_number_observed 3619
_reflns_number_total 3622
_reflns_observed_criterion >2sigma(I)
_cod_data_source_file ja9527028_1.cif
_cod_data_source_block MeCPNi
_cod_depositor_comments
;
The following automatic conversions were performed:

'_refine_ls_weighting_scheme' value 'calc
w=1/[\s^2^(Fo^2^)+(0.1101P)^2^+12.4798P] where P=(Fo^2^+2Fc^2^)/3'
was changed to 'calc'. New tag '_refine_ls_weighting_details' was
created. The value of the new tag was set to
'w=1/[\s^2^(Fo^2^)+(0.1101P)^2^+12.4798P] where P=(Fo^2^+2Fc^2^)/3'.

Automatic conversion script
Id: cif_fix_values 3143 2015-03-26 13:38:13Z robertas 
;
_cod_original_cell_volume 3678.6(12)
_cod_database_code 4117151

loop_
_symmetry_equiv_pos_as_xyz
'x, y, z'
'-x, y+1/2, -z+1/2'
'-x, -y, -z'
'x, -y-1/2, z-1/2'

loop_
_atom_site_aniso_label
_atom_site_aniso_U_11
_atom_site_aniso_U_22
_atom_site_aniso_U_33
_atom_site_aniso_U_23
_atom_site_aniso_U_13
_atom_site_aniso_U_12
Ni1 0.0263(5) 0.0271(5) 0.0274(5) 0.0011(5) 0.0074(4) 0.0005(5)
C21 0.025(3) 0.033(3) 0.032(3) 0.002(3) 0.009(2) 0.002(2)
N22 0.027(3) 0.036(3) 0.030(3) 0.000(2) 0.011(2) -0.001(2)
N23 0.031(3) 0.030(3) 0.030(2) 0.001(2) 0.011(2) 0.002(2)
N24 0.030(3) 0.029(3) 0.034(3) 0.000(2) 0.009(2) 0.000(2)
C25 0.045(4) 0.035(4) 0.036(3) -0.004(3) 0.009(3) 0.002(3)
C1 0.030(3) 0.034(3) 0.034(3) 0.001(3) 0.010(3) 0.003(3)
N2 0.039(3) 0.054(4) 0.063(4) -0.002(3) 0.020(3) -0.009(3)
C3 0.025(3) 0.039(4) 0.051(4) 0.010(3) 0.017(3) -0.005(3)
C4 0.030(3) 0.031(3) 0.032(3) 0.001(3) 0.011(3) 0.003(3)
C5 0.035(4) 0.038(3) 0.034(3) -0.001(3) 0.016(3) -0.003(3)
C51 0.039(4) 0.046(4) 0.030(3) 0.006(3) 0.013(3) -0.002(3)
C52 0.045(4) 0.051(4) 0.035(4) 0.007(3) 0.011(3) -0.008(3)
C53 0.062(5) 0.066(5) 0.045(4) 0.009(4) 0.017(4) -0.014(4)
C54 0.075(6) 0.093(8) 0.054(5) 0.014(5) 0.031(5) -0.030(6)
C55 0.077(6) 0.084(7) 0.062(5) -0.010(5) 0.046(5) -0.010(5)
C56 0.059(5) 0.055(5) 0.049(4) 0.000(4) 0.028(4) -0.006(4)
C6 0.035(4) 0.034(3) 0.030(3) 0.001(3) 0.011(3) -0.001(3)
C7 0.052(5) 0.042(4) 0.028(3) 0.010(3) 0.006(3) 0.008(3)
C8 0.024(3) 0.032(3) 0.037(3) 0.004(3) 0.006(3) 0.001(3)
C9 0.032(4) 0.043(4) 0.045(4) 0.009(3) 0.011(3) 0.010(3)
C10 0.034(4) 0.029(3) 0.043(4) 0.004(3) 0.007(3) 0.000(3)
C101 0.035(4) 0.042(4) 0.054(4) 0.008(3) 0.015(3) 0.008(3)
C102 0.035(5) 0.050(5) 0.157(11) 0.013(6) -0.007(6) 0.005(4)
C103 0.028(5) 0.072(7) 0.216(15) 0.020(9) -0.002(7) 0.007(5)
C104 0.041(6) 0.083(8) 0.150(11) 0.020(7) 0.020(6) 0.028(5)
C105 0.077(7) 0.048(5) 0.125(9) 0.000(6) 0.024(7) 0.032(5)
C106 0.059(5) 0.039(4) 0.072(6) -0.001(4) 0.006(4) 0.009(4)
C11 0.029(3) 0.031(3) 0.044(4) -0.003(3) 0.010(3) 0.000(3)
C12 0.041(4) 0.038(4) 0.049(4) -0.005(3) 0.019(3) 0.006(3)
C13 0.041(4) 0.040(4) 0.053(4) -0.004(3) 0.022(3) -0.002(3)
C14 0.031(3) 0.027(3) 0.033(3) 0.002(2) 0.014(3) 0.000(2)
C15 0.032(3) 0.034(3) 0.026(3) -0.005(2) 0.005(3) -0.003(3)
C151 0.036(4) 0.037(3) 0.036(3) 0.002(3) 0.016(3) -0.002(3)
C152 0.065(5) 0.050(5) 0.058(5) -0.011(4) 0.029(4) -0.016(4)
C153 0.072(6) 0.054(5) 0.071(6) 0.013(4) 0.034(5) -0.015(4)
C154 0.060(5) 0.072(6) 0.062(5) 0.022(4) 0.039(4) 0.001(4)
C155 0.063(5) 0.079(6) 0.039(4) 0.002(4) 0.027(4) -0.003(5)
C156 0.069(5) 0.045(4) 0.041(4) -0.007(3) 0.025(4) -0.015(4)
C16 0.033(4) 0.031(3) 0.033(3) 0.003(3) 0.012(3) -0.002(3)
C17 0.046(4) 0.035(3) 0.045(4) 0.011(3) 0.019(3) -0.001(3)
C18 0.043(4) 0.035(4) 0.044(4) 0.011(3) 0.012(3) 0.005(3)
C19 0.031(3) 0.030(3) 0.031(3) 0.001(3) 0.005(3) 0.008(3)
C20 0.037(4) 0.029(3) 0.040(3) 0.000(3) 0.010(3) 0.001(3)
C201 0.028(3) 0.033(3) 0.043(4) 0.005(3) 0.003(3) 0.001(3)
C202 0.033(4) 0.057(5) 0.068(5) -0.004(4) 0.015(4) 0.009(3)
C203 0.045(5) 0.069(6) 0.107(8) -0.005(6) 0.025(5) 0.020(5)
C204 0.039(5) 0.063(6) 0.104(8) 0.013(5) 0.003(5) 0.014(4)
C205 0.066(6) 0.067(6) 0.063(5) 0.030(5) -0.012(5) -0.003(5)
C206 0.046(5) 0.052(4) 0.053(5) 0.007(4) 0.005(4) 0.000(4)

loop_
_atom_site_label
_atom_site_type_symbol
_atom_site_fract_x
_atom_site_fract_y
_atom_site_fract_z
_atom_site_U_iso_or_equiv
_atom_site_thermal_displace_type
_atom_site_occupancy
_atom_site_calc_flag
_atom_site_refinement_flags
Ni1 Ni 0.09356(7) 0.10400(6) 0.10969(6) 0.0283(3) Uani 1 d .
C21 C 0.2086(4) 0.0818(4) 0.0825(4) 0.0310(14) Uani 1 d .
N22 N 0.0488(4) 0.1891(3) 0.0178(3) 0.0314(11) Uani 1 d .
N23 N -0.0223(4) 0.1211(3) 0.1303(3) 0.0309(12) Uani 1 d .
N24 N 0.1359(4) 0.0102(3) 0.1914(3) 0.0327(12) Uani 1 d .
C25 C 0.1558(5) 0.0143(4) 0.0132(4) 0.042(2) Uani 1 d .
C1 C 0.2996(5) 0.0503(4) 0.1532(4) 0.0336(14) Uani 1 d .
N2 N 0.3799(4) 0.0977(4) 0.1607(4) 0.053(2) Uani 1 d .
C3 C 0.3486(5) 0.1573(4) 0.0989(4) 0.038(2) Uani 1 d .
C4 C 0.2481(5) 0.1526(4) 0.0511(4) 0.0319(14) Uani 1 d .
C5 C 0.1913(5) 0.2060(4) -0.0167(4) 0.0357(14) Uani 1 d .
C51 C 0.2391(5) 0.2568(4) -0.0608(4) 0.039(2) Uani 1 d .
C52 C 0.2198(5) 0.3426(5) -0.0790(4) 0.046(2) Uani 1 d .
C53 C 0.2659(6) 0.3880(6) -0.1196(5) 0.060(2) Uani 1 d .
C54 C 0.3331(7) 0.3492(7) -0.1419(6) 0.073(3) Uani 1 d .
C55 C 0.3557(7) 0.2648(7) -0.1242(6) 0.069(3) Uani 1 d .
C56 C 0.3064(6) 0.2184(5) -0.0850(5) 0.052(2) Uani 1 d .
C6 C 0.0916(5) 0.2148(4) -0.0357(4) 0.0341(14) Uani 1 d .
C7 C 0.0224(5) 0.2615(4) -0.1088(4) 0.044(2) Uani 1 d .
C8 C -0.0426(4) 0.2261(4) -0.0175(4) 0.0333(14) Uani 1 d .
C9 C -0.0600(5) 0.2681(5) -0.0961(4) 0.042(2) Uani 1 d .
C10 C -0.1081(5) 0.2265(4) 0.0211(4) 0.038(2) Uani 1 d .
C101 C -0.1993(5) 0.2804(5) -0.0190(5) 0.045(2) Uani 1 d .
C102 C -0.2863(6) 0.2455(6) -0.0735(8) 0.097(4) Uani 1 d .
C103 C -0.3710(7) 0.2937(7) -0.1116(11) 0.124(6) Uani 1 d .
C104 C -0.3675(7) 0.3778(7) -0.0959(9) 0.098(4) Uani 1 d .
C105 C -0.2821(8) 0.4141(6) -0.0440(8) 0.090(4) Uani 1 d .
C106 C -0.1962(6) 0.3656(5) -0.0058(6) 0.064(2) Uani 1 d .
C11 C -0.0948(5) 0.1813(4) 0.0942(4) 0.0364(15) Uani 1 d .
C12 C -0.1614(5) 0.1804(4) 0.1343(5) 0.043(2) Uani 1 d .
C13 C -0.1333(5) 0.1187(4) 0.1930(5) 0.044(2) Uani 1 d .
C14 C -0.0478(4) 0.0795(4) 0.1901(4) 0.0303(13) Uani 1 d .
C15 C -0.0025(5) 0.0049(4) 0.2322(4) 0.0330(14) Uani 1 d .
C151 C -0.0498(5) -0.0411(4) 0.2815(4) 0.0362(15) Uani 1 d .
C152 C -0.0942(6) -0.1192(5) 0.2529(5) 0.057(2) Uani 1 d .
C153 C -0.1365(7) -0.1626(5) 0.2986(6) 0.065(2) Uani 1 d .
C154 C -0.1360(7) -0.1278(6) 0.3718(6) 0.060(2) Uani 1 d .
C155 C -0.0920(6) -0.0510(6) 0.4015(5) 0.058(2) Uani 1 d .
C156 C -0.0491(6) -0.0077(5) 0.3569(5) 0.051(2) Uani 1 d .
C16 C 0.0808(5) -0.0288(4) 0.2275(4) 0.0332(14) Uani 1 d .
C17 C 0.1269(5) -0.1067(4) 0.2688(4) 0.042(2) Uani 1 d .
C18 C 0.2106(5) -0.1133(4) 0.2617(4) 0.043(2) Uani 1 d .
C19 C 0.2194(5) -0.0401(4) 0.2145(4) 0.0336(14) Uani 1 d .
C20 C 0.3050(5) -0.0175(4) 0.2074(4) 0.0372(15) Uani 1 d .
C201 C 0.4011(5) -0.0564(4) 0.2599(4) 0.039(2) Uani 1 d .
C202 C 0.4641(5) -0.0780(5) 0.2231(5) 0.055(2) Uani 1 d .
C203 C 0.5568(6) -0.1108(6) 0.2732(7) 0.076(3) Uani 1 d .
C204 C 0.5865(7) -0.1240(6) 0.3592(8) 0.078(3) Uani 1 d .
C205 C 0.5255(7) -0.1057(6) 0.3973(6) 0.079(3) Uani 1 d .
C206 C 0.4320(6) -0.0710(5) 0.3481(5) 0.056(2) Uani 1 d .
Cl1 Cl 0.3774(5) -0.3155(4) 0.3146(4) 0.163(2) Uiso 0.80 d P
Cl2 Cl 0.4364(10) -0.3984(10) 0.4676(9) 0.178(5) Uiso 0.40 d P
Cl3 Cl 0.3945(13) -0.4707(13) 0.4040(12) 0.210(7) Uiso 0.40 d P
Cl4 Cl 0.4201(10) -0.3140(9) 0.4029(9) 0.165(4) Uiso 0.40 d P
C1M C 0.3879(21) -0.4167(20) 0.3142(19) 0.119(9) Uiso 0.50 d P
C2M C 0.3520(18) -0.4953(16) 0.3527(16) 0.085(6) Uiso 0.50 d P
H1 H 0.1754 0.3704 -0.0627 0.070 Uiso 1 d .
H2 H 0.2511 0.4450 -0.1337 0.070 Uiso 1 d .
H3 H 0.3652 0.3791 -0.1703 0.070 Uiso 1 d .
H4 H 0.4014 0.2392 -0.1426 0.070 Uiso 1 d .
H5 H 0.3302 0.1624 -0.0695 0.070 Uiso 1 d .
H6 H 0.3918 0.1995 0.0907 0.070 Uiso 1 d .
H7 H 0.0991 0.0366 -0.0329 0.070 Uiso 1 d .
H8 H 0.1382 -0.0344 0.0378 0.070 Uiso 1 d .
H9 H 0.2007 -0.0063 -0.0115 0.070 Uiso 1 d .
H10 H 0.4484 -0.0720 0.1660 0.070 Uiso 1 d .
H11 H 0.6073 -0.1240 0.2473 0.070 Uiso 1 d .
H12 H 0.6538 -0.1455 0.3934 0.070 Uiso 1 d .
H13 H 0.5436 -0.1212 0.4545 0.070 Uiso 1 d .
H14 H 0.3919 -0.0557 0.3778 0.070 Uiso 1 d .
H15 H 0.2511 -0.1613 0.2790 0.070 Uiso 1 d .
H16 H 0.1037 -0.1426 0.3006 0.070 Uiso 1 d .
H17 H -0.0986 -0.1428 0.2018 0.070 Uiso 1 d .
H18 H -0.1626 -0.2157 0.2829 0.070 Uiso 1 d .
H19 H -0.1563 -0.1588 0.4053 0.070 Uiso 1 d .
H20 H -0.0950 -0.0284 0.4533 0.070 Uiso 1 d .
H21 H -0.0223 0.0442 0.3777 0.070 Uiso 1 d .
H22 H -0.1667 0.1040 0.2294 0.070 Uiso 1 d .
H23 H -0.2143 0.2192 0.1199 0.070 Uiso 1 d .
H24 H -0.2939 0.1899 -0.0889 0.070 Uiso 1 d .
H25 H -0.4450 0.2684 -0.1434 0.070 Uiso 1 d .
H26 H -0.4249 0.4134 -0.1301 0.070 Uiso 1 d .
H27 H -0.2884 0.4705 -0.0313 0.070 Uiso 1 d .
H28 H -0.1332 0.3925 0.0264 0.070 Uiso 1 d .
H29 H -0.1184 0.3037 -0.1329 0.070 Uiso 1 d .
H30 H 0.0235 0.2788 -0.1576 0.070 Uiso 1 d .

loop_
_atom_type_symbol
_atom_type_description
_atom_type_scat_dispersion_real
_atom_type_scat_dispersion_imag
_atom_type_scat_source
C C 0.0181 0.0091 'International Tables Vol C Tables 4.2.6.8 and 6.1.1.4'
H H 0.0000 0.0000 'International Tables Vol C Tables 4.2.6.8 and 6.1.1.4'
N N 0.0311 0.0180 'International Tables Vol C Tables 4.2.6.8 and 6.1.1.4'
Ni Ni -3.0029 0.5091 'International Tables Vol C Tables 4.2.6.8 and 6.1.1.4'
Cl Cl 0.3639 0.7018 'International Tables Vol C Tables 4.2.6.8 and 6.1.1.4'

loop_
_geom_angle_atom_site_label_1
_geom_angle_atom_site_label_2
_geom_angle_atom_site_label_3
_geom_angle
N23 Ni1 N24 91.3(2)
N23 Ni1 N22 91.0(2)
N24 Ni1 N22 173.8(2)
N23 Ni1 C21 176.6(2)
N24 Ni1 C21 88.8(2)
N22 Ni1 C21 88.5(2)
C4 C21 C1 100.2(5)
C4 C21 C25 113.8(5)
C1 C21 C25 113.2(5)
C4 C21 Ni1 118.3(4)
C1 C21 Ni1 117.6(4)
C25 C21 Ni1 94.8(4)
C8 N22 C6 104.2(5)
C8 N22 Ni1 125.8(4)
C6 N22 Ni1 129.2(4)
C11 N23 C14 103.9(5)
C11 N23 Ni1 128.1(4)
C14 N23 Ni1 127.8(4)
C16 N24 C19 105.1(5)
C16 N24 Ni1 125.9(4)
C19 N24 Ni1 128.2(4)
C21 C25 H7 111.7(6)
C21 C25 H8 111.4(6)
H7 C25 H8 109.8(7)
C21 C25 H9 109.3(6)
H7 C25 H9 107.8(7)
H8 C25 H9 106.6(6)
N2 C1 C20 123.5(6)
N2 C1 C21 111.5(6)
C20 C1 C21 125.1(6)
C3 N2 C1 107.8(6)
N2 C3 C4 111.0(6)
N2 C3 H6 123.7(6)
C4 C3 H6 125.3(6)
C3 C4 C5 126.2(6)
C3 C4 C21 109.6(5)
C5 C4 C21 124.2(6)
C4 C5 C6 118.2(6)
C4 C5 C51 119.4(6)
C6 C5 C51 122.1(6)
C56 C51 C52 117.9(7)
C56 C51 C5 119.3(6)
C52 C51 C5 122.8(7)
C53 C52 C51 121.2(8)
C53 C52 H1 118.8(8)
C51 C52 H1 119.9(7)
C54 C53 C52 119.9(9)
C54 C53 H2 119.1(8)
C52 C53 H2 121.1(9)
C53 C54 C55 121.1(8)
C53 C54 H3 121.2(11)
C55 C54 H3 117.7(12)
C54 C55 C56 118.7(9)
C54 C55 H4 118.8(10)
C56 C55 H4 122.4(10)
C51 C56 C55 121.1(8)
C51 C56 H5 124.2(7)
C55 C56 H5 114.1(8)
N22 C6 C5 124.8(6)
N22 C6 C7 110.6(6)
C5 C6 C7 124.1(6)
C9 C7 C6 106.0(6)
C9 C7 H30 120.9(7)
C6 C7 H30 132.7(8)
N22 C8 C10 124.7(6)
N22 C8 C9 111.3(6)
C10 C8 C9 124.0(6)
C7 C9 C8 107.6(6)
C7 C9 H29 124.1(7)
C8 C9 H29 127.8(7)
C11 C10 C8 124.3(6)
C11 C10 C101 117.3(6)
C8 C10 C101 118.4(6)
C106 C101 C102 118.0(7)
C106 C101 C10 121.4(7)
C102 C101 C10 120.5(7)
C101 C102 C103 121.7(9)
C101 C102 H24 123.8(8)
C103 C102 H24 114.5(9)
C104 C103 C102 119.7(10)
C104 C103 H25 113.9(10)
C102 C103 H25 125.2(11)
C105 C104 C103 119.8(9)
C105 C104 H26 120.0(11)
C103 C104 H26 119.4(12)
C104 C105 C106 120.7(9)
C104 C105 H27 113.5(10)
C106 C105 H27 125.4(11)
C101 C106 C105 120.2(8)
C101 C106 H28 118.9(8)
C105 C106 H28 120.8(8)
C10 C11 N23 123.1(6)
C10 C11 C12 125.1(6)
N23 C11 C12 111.2(6)
C13 C12 C11 107.6(6)
C13 C12 H23 129.1(8)
C11 C12 H23 123.3(7)
C12 C13 C14 107.0(6)
C12 C13 H22 124.5(7)
C14 C13 H22 128.5(7)
N23 C14 C15 123.1(6)
N23 C14 C13 110.3(5)
C15 C14 C13 126.2(6)
C16 C15 C14 123.1(6)
C16 C15 C151 119.9(6)
C14 C15 C151 116.9(6)
C156 C151 C152 118.5(7)
C156 C151 C15 121.2(6)
C152 C151 C15 120.3(6)
C153 C152 C151 120.8(8)
C153 C152 H17 117.7(8)
C151 C152 H17 121.5(8)
C154 C153 C152 119.5(8)
C154 C153 H18 118.2(9)
C152 C153 H18 122.3(10)
C153 C154 C155 120.7(7)
C153 C154 H19 119.5(10)
C155 C154 H19 119.2(9)
C156 C155 C154 120.2(7)
C156 C155 H20 122.5(9)
C154 C155 H20 117.3(8)
C155 C156 C151 120.4(7)
C155 C156 H21 117.7(8)
C151 C156 H21 121.9(7)
N24 C16 C15 125.7(6)
N24 C16 C17 110.2(6)
C15 C16 C17 123.8(6)
C18 C17 C16 107.7(6)
C18 C17 H16 127.1(7)
C16 C17 H16 124.9(7)
C17 C18 C19 107.7(6)
C17 C18 H15 123.6(7)
C19 C18 H15 128.3(7)
C20 C19 N24 125.9(6)
C20 C19 C18 124.0(6)
N24 C19 C18 109.2(6)
C19 C20 C1 117.3(6)
C19 C20 C201 123.2(6)
C1 C20 C201 119.3(6)
C202 C201 C206 118.0(7)
C202 C201 C20 120.8(6)
C206 C201 C20 121.2(7)
C201 C202 C203 121.0(8)
C201 C202 H10 123.1(7)
C203 C202 H10 115.9(9)
C204 C203 C202 120.6(9)
C204 C203 H11 117.2(9)
C202 C203 H11 122.2(10)
C203 C204 C205 120.2(8)
C203 C204 H12 118.5(12)
C205 C204 H12 121.3(12)
C204 C205 C206 120.2(9)
C204 C205 H13 119.2(10)
C206 C205 H13 120.3(12)
C201 C206 C205 120.1(9)
C201 C206 H14 121.7(7)
C205 C206 H14 118.1(8)
Cl4 Cl1 C1M 91.2(13)
Cl3 Cl2 Cl4 103.1(12)
C2M Cl3 Cl2 154.9(27)
C2M Cl3 C1M 66.9(22)
Cl2 Cl3 C1M 96.5(16)
Cl1 Cl4 Cl2 125.6(12)
Cl1 Cl4 C1M 49.0(9)
Cl2 Cl4 C1M 77.9(11)
C2M C1M Cl1 135.9(22)
C2M C1M Cl3 32.0(11)
Cl1 C1M Cl3 117.3(19)
C2M C1M Cl4 108.2(18)
Cl1 C1M Cl4 39.9(8)
Cl3 C1M Cl4 80.4(14)
Cl3 C2M C1M 81.1(24)

loop_
_geom_bond_atom_site_label_1
_geom_bond_atom_site_label_2
_geom_bond_distance
Ni1 N23 1.938(5)
Ni1 N24 1.948(5)
Ni1 N22 1.956(5)
Ni1 C21 2.004(6)
C21 C4 1.470(9)
C21 C1 1.478(8)
C21 C25 1.542(9)
N22 C8 1.377(8)
N22 C6 1.383(8)
N23 C11 1.381(8)
N23 C14 1.398(8)
N24 C16 1.372(8)
N24 C19 1.396(8)
C25 H7 0.950(7)
C25 H8 0.965(7)
C25 H9 0.990(7)
C1 N2 1.380(9)
C1 C20 1.394(9)
N2 C3 1.343(9)
C3 C4 1.385(9)
C3 H6 0.983(6)
C4 C5 1.394(9)
C5 C6 1.401(9)
C5 C51 1.478(9)
C51 C56 1.385(10)
C51 C52 1.393(10)
C52 C53 1.373(10)
C52 H1 0.935(8)
C53 C54 1.366(14)
C53 H2 0.935(9)
C54 C55 1.377(14)
C54 H3 0.944(8)
C55 C56 1.399(12)
C55 H4 0.958(9)
C56 H5 0.948(8)
C6 C7 1.446(9)
C7 C9 1.351(10)
C7 H30 0.882(7)
C8 C10 1.399(9)
C8 C9 1.418(9)
C9 H29 1.009(6)
C10 C11 1.377(9)
C10 C101 1.512(9)
C101 C106 1.361(11)
C101 C102 1.361(11)
C102 C103 1.388(12)
C102 H24 0.911(10)
C103 C104 1.35(2)
C103 H25 1.088(10)
C104 C105 1.343(15)
C104 H26 0.988(9)
C105 C106 1.404(12)
C105 H27 0.931(9)
C106 H28 0.971(9)
C11 C12 1.433(10)
C12 C13 1.332(10)
C12 H23 0.950(7)
C13 C14 1.448(9)
C13 H22 0.978(7)
C14 C15 1.399(8)
C15 C16 1.396(9)
C15 C151 1.498(9)
C151 C156 1.387(9)
C151 C152 1.389(10)
C152 C153 1.381(11)
C152 H17 0.924(8)
C153 C154 1.363(12)
C153 H18 0.915(9)
C154 C155 1.372(13)
C154 H19 0.899(7)
C155 C156 1.370(11)
C155 H20 0.972(8)
C156 H21 0.917(7)
C16 C17 1.442(9)
C17 C18 1.320(10)
C17 H16 0.949(7)
C18 C19 1.447(9)
C18 H15 0.939(7)
C19 C20 1.391(9)
C20 C201 1.475(9)
C201 C202 1.383(11)
C201 C206 1.395(10)
C202 C203 1.392(11)
C202 H10 0.905(9)
C203 C204 1.358(15)
C203 H11 1.049(10)
C204 C205 1.362(15)
C204 H12 0.991(9)
C205 C206 1.410(12)
C205 H13 0.928(9)
C206 H14 0.970(9)
Cl1 Cl4 1.367(13)
Cl1 C1M 1.61(3)
Cl2 Cl3 1.52(2)
Cl2 Cl4 1.68(2)
Cl3 C2M 0.92(3)
Cl3 C1M 1.72(3)
Cl4 C1M 2.13(3)
C1M C2M 1.60(4)
